data_4121666
loop_
_publ_author_name
'Peifer, Manuel'
'Berger, Rapha\"elle'
'Shurtleff, Valerie W.'
'Conrad, Jay C.'
'Macmillan, David W. C.'

_publ_section_title
;
 A General and Enantioselective Approach to Pentoses: A Rapid Synthesis of
 PSI-6130, the Nucleoside Core of Sofosbuvir.
;
_journal_issue 16
_journal_name_full 'Journal of the American Chemical Society'
_journal_page_first 5900
_journal_page_last 5903
_journal_paper_doi 10.1021/ja502205q
_journal_volume 136
_journal_year 2014
_chemical_absolute_configuration syn
_chemical_formula_moiety 'C14 H18 O4'
_chemical_formula_sum 'C14 H18 O4'
_chemical_formula_weight 250.28
_chemical_name_systematic
;
 ?
;
_space_group_IT_number 19
_symmetry_cell_setting orthorhombic
_symmetry_space_group_name_Hall 'P 2ac 2ab'
_symmetry_space_group_name_H-M 'P 21 21 21'
_atom_sites_solution_hydrogens geom
_atom_sites_solution_primary direct
_atom_sites_solution_secondary difmap
_audit_creation_method SHELXL-97
_cell_angle_alpha 90.00
_cell_angle_beta 90.00
_cell_angle_gamma 90.00
_cell_formula_units_Z 4
_cell_length_a 7.0402(13)
_cell_length_b 8.8190(16)
_cell_length_c 20.478(4)
_cell_measurement_reflns_used 2187
_cell_measurement_temperature 100(2)
_cell_measurement_theta_max 27.54
_cell_measurement_theta_min 6.64
_cell_volume 1271.4(4)
_computing_cell_refinement 'BRUKER, APEX II SOFTWARE SUITE'
_computing_data_collection 'BRUKER, APEX II SOFTWARE SUITE'
_computing_data_reduction 'BRUKER, APEX II SOFTWARE SUITE'
_computing_molecular_graphics 'Ortep-3 for Windows (Farrugia, 1997)'
_computing_structure_refinement 'SHELXL-97 (Sheldrick, 2008)'
_computing_structure_solution 'SIR-92 (Giacovazzo, 1994)'
_diffrn_ambient_temperature 100(2)
_diffrn_measured_fraction_theta_full 0.995
_diffrn_measured_fraction_theta_max 0.995
_diffrn_measurement_device_type 'Bruker APEX-II CCD'
_diffrn_measurement_method 'phi and omega scans'
_diffrn_radiation_monochromator graphite
_diffrn_radiation_source 'fine-focus sealed tube'
_diffrn_radiation_type MoK\a
_diffrn_radiation_wavelength 0.71073
_diffrn_reflns_av_R_equivalents 0.0111
_diffrn_reflns_av_sigmaI/netI 0.0135
_diffrn_reflns_limit_h_max 9
_diffrn_reflns_limit_h_min -7
_diffrn_reflns_limit_k_max 11
_diffrn_reflns_limit_k_min -11
_diffrn_reflns_limit_l_max 23
_diffrn_reflns_limit_l_min -26
_diffrn_reflns_number 6915
_diffrn_reflns_theta_full 27.55
_diffrn_reflns_theta_max 27.55
_diffrn_reflns_theta_min 2.51
_diffrn_standards_number 0
_exptl_absorpt_coefficient_mu 0.095
_exptl_absorpt_correction_T_max 0.9849
_exptl_absorpt_correction_T_min 0.9469
_exptl_absorpt_correction_type multi-scan
_exptl_absorpt_process_details 'sadabs 2008/2'
_exptl_crystal_colour colourless
_exptl_crystal_density_diffrn 1.307
_exptl_crystal_density_method 'not measured'
_exptl_crystal_description block
_exptl_crystal_F_000 536
_exptl_crystal_size_max 0.58
_exptl_crystal_size_mid 0.27
_exptl_crystal_size_min 0.16
_refine_diff_density_max 0.237
_refine_diff_density_min -0.190
_refine_diff_density_rms 0.041
_refine_ls_abs_structure_details 'Flack H D (1983), Acta Cryst. A39, 876-881., 1197 Friedel pairs'
_refine_ls_abs_structure_Flack 0.2(6)
_refine_ls_extinction_method none
_refine_ls_goodness_of_fit_ref 1.018
_refine_ls_hydrogen_treatment constr
_refine_ls_matrix_type full
_refine_ls_number_parameters 166
_refine_ls_number_reflns 2905
_refine_ls_number_restraints 0
_refine_ls_restrained_S_all 1.018
_refine_ls_R_factor_all 0.0266
_refine_ls_R_factor_gt 0.0264
_refine_ls_shift/su_max 0.001
_refine_ls_shift/su_mean 0.000
_refine_ls_structure_factor_coef Fsqd
_refine_ls_weighting_details 'calc w=1/[\s^2^(Fo^2^)+(0.0430P)^2^+0.2409P] where P=(Fo^2^+2Fc^2^)/3'
_refine_ls_weighting_scheme calc
_refine_ls_wR_factor_gt 0.0683
_refine_ls_wR_factor_ref 0.0684
_reflns_number_gt 2881
_reflns_number_total 2905
_reflns_threshold_expression >2\s(I)
_cod_data_source_file ja502205q_si_004.cif
_cod_data_source_block mp3
_cod_depositor_comments
;
The following automatic conversions were performed:

'_symmetry_cell_setting' value 'Orthorhombic' changed to
'orthorhombic' according to
/usr/data/users/saulius/crontab/automatic-downloads/rss-feeds/ACS/lib/dictionaries/cif_core.dic
dictionary named 'cif_core.dic' version 2.4.2 from 2011-04-26.

Automatic conversion script
Id: cif_fix_values 2281 2013-09-26 08:29:07Z andrius 

 Adding full bibliography for 4121665--4121668.cif.
;
_cod_original_cell_volume 1271.5(4)
_cod_original_sg_symbol_H-M P2(1)2(1)2(1)
_cod_database_code 4121666

loop_
_symmetry_equiv_pos_as_xyz
'x, y, z'
'x+1/2, -y+1/2, -z'
'-x, y+1/2, -z+1/2'
'-x+1/2, -y, z+1/2'

loop_
_atom_site_label
_atom_site_type_symbol
_atom_site_fract_x
_atom_site_fract_y
_atom_site_fract_z
_atom_site_U_iso_or_equiv
_atom_site_adp_type
_atom_site_occupancy
_atom_site_symmetry_multiplicity
_atom_site_calc_flag
_atom_site_refinement_flags
C1 C 0.25206(15) 0.64764(11) 0.66791(5) 0.01792(19) Uani 1 1 d .
H1A H 0.3504 0.6461 0.6340 0.027 Uiso 1 1 calc R
H1B H 0.2821 0.7263 0.7001 0.027 Uiso 1 1 calc R
H1C H 0.1286 0.6695 0.6479 0.027 Uiso 1 1 calc R
C2 C 0.24441(13) 0.49200(10) 0.70202(4) 0.01329(18) Uani 1 1 d .
C3 C 0.09899(13) 0.49039(11) 0.75842(4) 0.01360(18) Uani 1 1 d .
H3 H 0.0658 0.3836 0.7703 0.016 Uiso 1 1 calc R
C4 C 0.21021(13) 0.56508(11) 0.81382(4) 0.01401(18) Uani 1 1 d .
H4 H 0.2015 0.6776 0.8088 0.017 Uiso 1 1 calc R
C5 C 0.15042(14) 0.52354(11) 0.88220(5) 0.01566(19) Uani 1 1 d .
H5A H 0.2330 0.5760 0.9142 0.019 Uiso 1 1 calc R
H5B H 0.0179 0.5567 0.8898 0.019 Uiso 1 1 calc R
C6 C 0.09906(15) 0.32324(11) 0.95438(4) 0.01579(18) Uani 1 1 d .
H6A H -0.0393 0.3418 0.9576 0.019 Uiso 1 1 calc R
H6B H 0.1633 0.3865 0.9876 0.019 Uiso 1 1 calc R
C7 C 0.14000(13) 0.15791(11) 0.96743(5) 0.01350(18) Uani 1 1 d .
C8 C 0.23658(14) 0.06791(11) 0.92264(4) 0.01493(19) Uani 1 1 d .
H8 H 0.2724 0.1085 0.8815 0.018 Uiso 1 1 calc R
C9 C 0.28088(15) -0.08242(12) 0.93824(5) 0.01728(19) Uani 1 1 d .
H9 H 0.3464 -0.1438 0.9075 0.021 Uiso 1 1 calc R
C10 C 0.22972(15) -0.14253(11) 0.99845(5) 0.0181(2) Uani 1 1 d .
H10 H 0.2622 -0.2441 1.0092 0.022 Uiso 1 1 calc R
C11 C 0.13064(14) -0.05311(12) 1.04293(5) 0.01714(19) Uani 1 1 d .
H11 H 0.0942 -0.0941 1.0840 0.021 Uiso 1 1 calc R
C12 C 0.08482(14) 0.09611(11) 1.02742(5) 0.01527(18) Uani 1 1 d .
H12 H 0.0158 0.1563 1.0577 0.018 Uiso 1 1 calc R
C13 C 0.21601(15) 0.36570(11) 0.65233(5) 0.0184(2) Uani 1 1 d .
H13A H 0.2185 0.2674 0.6746 0.028 Uiso 1 1 calc R
H13B H 0.3181 0.3694 0.6198 0.028 Uiso 1 1 calc R
H13C H 0.0932 0.3789 0.6305 0.028 Uiso 1 1 calc R
C14 C 0.42836(14) 0.47427(10) 0.73997(4) 0.01395(18) Uani 1 1 d .
O1 O -0.06795(10) 0.57502(8) 0.74642(4) 0.01848(15) Uani 1 1 d .
H1 H -0.1577 0.5156 0.7377 0.028 Uiso 1 1 calc R
O2 O 0.58030(10) 0.43127(9) 0.71985(3) 0.01867(15) Uani 1 1 d .
O3 O 0.40659(10) 0.51864(8) 0.80264(3) 0.01584(15) Uani 1 1 d .
O4 O 0.16413(10) 0.36444(8) 0.89118(3) 0.01534(15) Uani 1 1 d .

loop_
_atom_site_aniso_label
_atom_site_aniso_U_11
_atom_site_aniso_U_22
_atom_site_aniso_U_33
_atom_site_aniso_U_23
_atom_site_aniso_U_13
_atom_site_aniso_U_12
C1 0.0189(4) 0.0172(4) 0.0177(4) 0.0045(4) -0.0018(4) -0.0012(4)
C2 0.0121(4) 0.0150(4) 0.0127(4) 0.0001(3) -0.0007(3) -0.0004(4)
C3 0.0116(4) 0.0147(4) 0.0144(4) 0.0005(3) -0.0005(3) 0.0003(4)
C4 0.0125(4) 0.0147(4) 0.0148(4) -0.0003(3) -0.0006(3) 0.0007(3)
C5 0.0184(4) 0.0144(4) 0.0142(4) -0.0006(3) 0.0010(3) 0.0016(3)
C6 0.0159(4) 0.0185(4) 0.0131(4) 0.0014(3) 0.0032(3) 0.0024(4)
C7 0.0101(4) 0.0165(4) 0.0139(4) -0.0001(3) -0.0016(3) -0.0008(3)
C8 0.0141(4) 0.0186(4) 0.0121(4) 0.0001(3) 0.0004(3) -0.0012(4)
C9 0.0170(4) 0.0183(4) 0.0165(4) -0.0030(4) 0.0011(4) 0.0012(4)
C10 0.0190(4) 0.0161(4) 0.0191(4) 0.0009(3) -0.0005(4) 0.0000(4)
C11 0.0164(4) 0.0208(5) 0.0142(4) 0.0021(4) 0.0004(3) -0.0023(4)
C12 0.0120(4) 0.0201(4) 0.0137(4) -0.0007(3) 0.0010(4) -0.0003(3)
C13 0.0186(4) 0.0201(4) 0.0166(4) -0.0045(4) -0.0002(4) -0.0025(4)
C14 0.0138(4) 0.0130(4) 0.0150(4) 0.0024(3) -0.0009(3) -0.0021(3)
O1 0.0115(3) 0.0200(3) 0.0239(3) -0.0003(3) -0.0024(3) 0.0021(3)
O2 0.0131(3) 0.0240(3) 0.0189(3) 0.0013(3) 0.0017(3) 0.0010(3)
O3 0.0121(3) 0.0211(3) 0.0143(3) 0.0002(3) -0.0011(2) -0.0006(3)
O4 0.0196(3) 0.0142(3) 0.0122(3) 0.0006(2) 0.0021(3) 0.0008(3)

loop_
_atom_type_symbol
_atom_type_description
_atom_type_scat_dispersion_real
_atom_type_scat_dispersion_imag
_atom_type_scat_source
C C 0.0033 0.0016 'International Tables Vol C Tables 4.2.6.8 and 6.1.1.4'
H H 0.0000 0.0000 'International Tables Vol C Tables 4.2.6.8 and 6.1.1.4'
O O 0.0106 0.0060 'International Tables Vol C Tables 4.2.6.8 and 6.1.1.4'

loop_
_geom_angle_atom_site_label_1
_geom_angle_atom_site_label_2
_geom_angle_atom_site_label_3
_geom_angle
C2 C1 H1A 109.5
C2 C1 H1B 109.5
H1A C1 H1B 109.5
C2 C1 H1C 109.5
H1A C1 H1C 109.5
H1B C1 H1C 109.5
C14 C2 C13 112.27(8)
C14 C2 C1 107.09(7)
C13 C2 C1 110.69(8)
C14 C2 C3 100.48(7)
C13 C2 C3 113.98(8)
C1 C2 C3 111.75(8)
O1 C3 C4 109.12(8)
O1 C3 C2 114.61(8)
C4 C3 C2 102.22(7)
O1 C3 H3 110.2
C4 C3 H3 110.2
C2 C3 H3 110.2
O3 C4 C5 109.99(7)
O3 C4 C3 104.36(7)
C5 C4 C3 116.23(8)
O3 C4 H4 108.7
C5 C4 H4 108.7
C3 C4 H4 108.7
O4 C5 C4 109.99(8)
O4 C5 H5A 109.7
C4 C5 H5A 109.7
O4 C5 H5B 109.7
C4 C5 H5B 109.7
H5A C5 H5B 108.2
O4 C6 C7 110.29(8)
O4 C6 H6A 109.6
C7 C6 H6A 109.6
O4 C6 H6B 109.6
C7 C6 H6B 109.6
H6A C6 H6B 108.1
C8 C7 C12 119.52(9)
C8 C7 C6 121.86(9)
C12 C7 C6 118.59(8)
C9 C8 C7 119.95(9)
C9 C8 H8 120.0
C7 C8 H8 120.0
C8 C9 C10 120.43(9)
C8 C9 H9 119.8
C10 C9 H9 119.8
C11 C10 C9 119.63(9)
C11 C10 H10 120.2
C9 C10 H10 120.2
C12 C11 C10 120.16(9)
C12 C11 H11 119.9
C10 C11 H11 119.9
C11 C12 C7 120.29(9)
C11 C12 H12 119.9
C7 C12 H12 119.9
C2 C13 H13A 109.5
C2 C13 H13B 109.5
H13A C13 H13B 109.5
C2 C13 H13C 109.5
H13A C13 H13C 109.5
H13B C13 H13C 109.5
O2 C14 O3 121.05(9)
O2 C14 C2 127.83(8)
O3 C14 C2 111.08(8)
C3 O1 H1 109.5
C14 O3 C4 109.74(7)
C5 O4 C6 110.45(7)

loop_
_geom_bond_atom_site_label_1
_geom_bond_atom_site_label_2
_geom_bond_distance
C1 C2 1.5411(13)
C1 H1A 0.9800
C1 H1B 0.9800
C1 H1C 0.9800
C2 C14 1.5183(13)
C2 C13 1.5218(13)
C2 C3 1.5434(13)
C3 O1 1.4138(11)
C3 C4 1.5277(13)
C3 H3 1.0000
C4 O3 1.4600(11)
C4 C5 1.5074(13)
C4 H4 1.0000
C5 O4 1.4183(12)
C5 H5A 0.9900
C5 H5B 0.9900
C6 O4 1.4203(11)
C6 C7 1.5101(13)
C6 H6A 0.9900
C6 H6B 0.9900
C7 C8 1.3905(13)
C7 C12 1.3990(13)
C8 C9 1.3989(14)
C8 H8 0.9500
C9 C10 1.3895(14)
C9 H9 0.9500
C10 C11 1.3922(14)
C10 H10 0.9500
C11 C12 1.3917(14)
C11 H11 0.9500
C12 H12 0.9500
C13 H13A 0.9800
C13 H13B 0.9800
C13 H13C 0.9800
C14 O2 1.2074(12)
C14 O3 1.3505(12)
O1 H1 0.8400
